data_7105021
loop_
_publ_author_name
'Szymczak, Nathaniel K'
'Berben, Louise A'
'Peters, Jonas C'

_publ_section_title
;
 Redox rich dicobalt macrocycles as templates for multi-electron
 transformations.
;
_journal_issue 44
_journal_name_full 'Chemical communications (Cambridge, England)'
_journal_page_first 6729
_journal_page_last 6731
_journal_paper_doi 10.1039/b913946j
_journal_year 2009
_chemical_formula_sum 'C24 H29 Cl3 Co2 N11 O12'
_chemical_formula_weight 887.79
_chemical_name_systematic
;
?
;
_space_group_IT_number 14
_symmetry_cell_setting monoclinic
_symmetry_space_group_name_Hall '-P 2ybc'
_symmetry_space_group_name_H-M 'P 1 21/c 1'
_atom_sites_solution_hydrogens geom
_atom_sites_solution_primary direct
_atom_sites_solution_secondary difmap
_audit_creation_method SHELXL-97
_cell_angle_alpha 90.00
_cell_angle_beta 118.96
_cell_angle_gamma 90.00
_cell_formula_units_Z 4
_cell_length_a 11.556(3)
_cell_length_b 29.721(8)
_cell_length_c 11.189(3)
_cell_measurement_temperature 100(2)
_cell_measurement_theta_max 27.35
_cell_measurement_theta_min 2.19
_cell_volume 3362.4(16)
_computing_structure_refinement 'SHELXL-97 (Sheldrick, 1997)'
_computing_structure_solution 'SHELXS-97 (Sheldrick, 1990)'
_diffrn_ambient_temperature 100(2)
_diffrn_measured_fraction_theta_full 1.000
_diffrn_measured_fraction_theta_max 1.000
_diffrn_measurement_device_type 'Bruker P4'
_diffrn_measurement_method 'phi and omega scans'
_diffrn_radiation_monochromator graphite
_diffrn_radiation_source 'fine-focus sealed tube'
_diffrn_radiation_type MoK\a
_diffrn_radiation_wavelength 0.71073
_diffrn_reflns_av_R_equivalents 0.0744
_diffrn_reflns_av_sigmaI/netI 0.0445
_diffrn_reflns_limit_h_max 13
_diffrn_reflns_limit_h_min -13
_diffrn_reflns_limit_k_max 34
_diffrn_reflns_limit_k_min -34
_diffrn_reflns_limit_l_max 13
_diffrn_reflns_limit_l_min -13
_diffrn_reflns_number 53463
_diffrn_reflns_theta_full 24.71
_diffrn_reflns_theta_max 24.71
_diffrn_reflns_theta_min 1.37
_exptl_absorpt_coefficient_mu 1.303
_exptl_absorpt_correction_T_max 0.7806
_exptl_absorpt_correction_T_min 0.5619
_exptl_absorpt_correction_type multi-scan
_exptl_absorpt_process_details 'Blessing, Acta. Cryst.'
_exptl_crystal_density_diffrn 1.754
_exptl_crystal_density_method 'not measured'
_exptl_crystal_description block
_exptl_crystal_F_000 1804
_exptl_crystal_size_max 0.50
_exptl_crystal_size_mid 0.20
_exptl_crystal_size_min 0.20
_refine_diff_density_max 2.677
_refine_diff_density_min -1.935
_refine_diff_density_rms 0.095
_refine_ls_extinction_method none
_refine_ls_goodness_of_fit_ref 1.007
_refine_ls_hydrogen_treatment none
_refine_ls_matrix_type full
_refine_ls_number_parameters 494
_refine_ls_number_reflns 5741
_refine_ls_number_restraints 0
_refine_ls_restrained_S_all 1.007
_refine_ls_R_factor_all 0.0647
_refine_ls_R_factor_gt 0.0479
_refine_ls_shift/su_max 0.005
_refine_ls_shift/su_mean 0.000
_refine_ls_structure_factor_coef Fsqd
_refine_ls_weighting_details 'calc w=1/[\s^2^(Fo^2^)+(0.0714P)^2^+7.1897P] where P=(Fo^2^+2Fc^2^)/3'
_refine_ls_weighting_scheme calc
_refine_ls_wR_factor_gt 0.1271
_refine_ls_wR_factor_ref 0.1352
_reflns_number_gt 4428
_reflns_number_total 5741
_reflns_threshold_expression >2sigma(I)
_cod_data_source_file b913946j.txt
_cod_data_source_block nks6
_cod_original_sg_symbol_H-M P2(1)/c
_cod_database_code 7105021

loop_
_symmetry_equiv_pos_as_xyz
'x, y, z'
'-x, y+1/2, -z+1/2'
'-x, -y, -z'
'x, -y-1/2, z-1/2'

loop_
_atom_site_label
_atom_site_type_symbol
_atom_site_fract_x
_atom_site_fract_y
_atom_site_fract_z
_atom_site_U_iso_or_equiv
_atom_site_adp_type
_atom_site_occupancy
_atom_site_symmetry_multiplicity
_atom_site_calc_flag
_atom_site_refinement_flags
_atom_site_disorder_assembly
_atom_site_disorder_group
Co1 Co 0.26873(6) 0.101416(19) 0.60836(6) 0.01893(17) Uani 1 1 d . . .
Co2 Co 0.04578(6) 0.14201(2) 0.24327(6) 0.02119(18) Uani 1 1 d . . .
N1 N 0.1267(3) 0.17600(12) 0.4109(3) 0.0178(8) Uani 1 1 d . . .
N2 N 0.2191(3) 0.16273(12) 0.5381(4) 0.0180(8) Uani 1 1 d . . .
N3 N 0.3856(4) 0.13190(13) 0.7758(4) 0.0233(8) Uani 1 1 d . . .
N4 N 0.2997(4) 0.04363(13) 0.6997(4) 0.0238(9) Uani 1 1 d . . .
N5 N 0.1438(3) 0.06712(12) 0.4481(4) 0.0195(8) Uani 1 1 d . . .
N6 N 0.0682(3) 0.08178(12) 0.3182(4) 0.0207(8) Uani 1 1 d . . .
N7 N -0.0673(4) 0.11134(15) 0.0776(4) 0.0291(9) Uani 1 1 d . . .
N8 N -0.0393(4) 0.19813(14) 0.1688(4) 0.0267(9) Uani 1 1 d . . .
N9 N 0.2010(4) 0.14424(12) 0.2149(4) 0.0219(5) Uani 1 1 d . . .
C24 C 0.7813(5) 0.17458(17) 0.3571(6) 0.0360(12) Uani 1 1 d . . .
H24A H 0.7393 0.1962 0.2821 0.054 Uiso 1 1 calc R . .
H24B H 0.8765 0.1805 0.4084 0.054 Uiso 1 1 calc R . .
H24C H 0.7429 0.1776 0.4180 0.054 Uiso 1 1 calc R . .
C1 C 0.4816(5) 0.10999(17) 0.9038(5) 0.0313(11) Uani 1 1 d . . .
H1A H 0.5166 0.1323 0.9789 0.038 Uiso 1 1 calc R . .
H1B H 0.5567 0.0982 0.8939 0.038 Uiso 1 1 calc R . .
C2 C 0.4167(5) 0.07192(16) 0.9381(5) 0.0310(11) Uani 1 1 d . . .
H2A H 0.4748 0.0624 1.0337 0.037 Uiso 1 1 calc R . .
H2B H 0.3323 0.0826 0.9306 0.037 Uiso 1 1 calc R . .
C3 C 0.3900(5) 0.03243(16) 0.8453(5) 0.0309(11) Uani 1 1 d . . .
H3A H 0.4748 0.0213 0.8549 0.037 Uiso 1 1 calc R . .
H3B H 0.3503 0.0079 0.8736 0.037 Uiso 1 1 calc R . .
C4 C -0.1411(6) 0.1324(2) -0.0586(5) 0.0450(15) Uani 1 1 d . . .
H4A H -0.2000 0.1098 -0.1254 0.054 Uiso 1 1 calc R . .
H4B H -0.0782 0.1431 -0.0886 0.054 Uiso 1 1 calc R . .
C5 C -0.2225(5) 0.1714(2) -0.0546(5) 0.0432(14) Uani 1 1 d . . .
H5A H -0.2837 0.1813 -0.1491 0.052 Uiso 1 1 calc R . .
H5B H -0.2762 0.1616 -0.0124 0.052 Uiso 1 1 calc R . .
C6 C -0.1368(5) 0.21024(19) 0.0248(5) 0.0374(13) Uani 1 1 d . . .
H6A H -0.0883 0.2214 -0.0218 0.045 Uiso 1 1 calc R . .
H6B H -0.1938 0.2350 0.0258 0.045 Uiso 1 1 calc R . .
C7 C 0.2294(5) 0.01227(15) 0.6203(5) 0.0262(11) Uani 1 1 d . . .
H7 H 0.2334 -0.0174 0.6537 0.031 Uiso 1 1 calc R . .
C8 C 0.0672(5) -0.00961(16) 0.3802(5) 0.0329(12) Uani 1 1 d . . .
H8 H 0.0661 -0.0401 0.4052 0.039 Uiso 1 1 calc R . .
C9 C -0.0056(5) 0.00460(17) 0.2466(5) 0.0339(12) Uani 1 1 d . . .
H9 H -0.0561 -0.0161 0.1755 0.041 Uiso 1 1 calc R . .
C10 C -0.0748(5) 0.06859(19) 0.0854(5) 0.0332(12) Uani 1 1 d . . .
H10 H -0.1249 0.0505 0.0070 0.040 Uiso 1 1 calc R . .
C11 C 0.0019(5) 0.23163(17) 0.2545(5) 0.0282(11) Uani 1 1 d . . .
H11 H -0.0305 0.2613 0.2269 0.034 Uiso 1 1 calc R . .
C12 C 0.1555(5) 0.25354(16) 0.4947(5) 0.0291(11) Uani 1 1 d . . .
H12 H 0.1317 0.2844 0.4774 0.035 Uiso 1 1 calc R . .
C13 C 0.2481(5) 0.23926(16) 0.6228(5) 0.0279(11) Uani 1 1 d . . .
H13 H 0.2901 0.2597 0.6970 0.033 Uiso 1 1 calc R . .
C14 C 0.3736(4) 0.17455(15) 0.7698(5) 0.0244(10) Uani 1 1 d . . .
H14 H 0.4248 0.1931 0.8468 0.029 Uiso 1 1 calc R . .
C15 C 0.1428(5) 0.02298(15) 0.4770(5) 0.0239(10) Uani 1 1 d . . .
C16 C -0.0030(4) 0.04975(16) 0.2193(5) 0.0255(11) Uani 1 1 d . . .
C17 C 0.0978(4) 0.22163(15) 0.3914(5) 0.0233(10) Uani 1 1 d . . .
C18 C 0.2772(4) 0.19350(14) 0.6387(4) 0.0205(9) Uani 1 1 d . . .
C19 C 0.2948(5) 0.14720(15) 0.2051(5) 0.0255(10) Uani 1 1 d . . .
C21 C 0.7587(5) 0.12872(17) 0.3013(5) 0.0309(11) Uani 1 1 d . . .
C23 C 0.4130(5) 0.15164(18) 0.1948(6) 0.0406(14) Uani 1 1 d . . .
H23A H 0.3919 0.1658 0.1075 0.061 Uiso 1 1 calc R . .
H23B H 0.4513 0.1218 0.1999 0.061 Uiso 1 1 calc R . .
H23C H 0.4768 0.1704 0.2700 0.061 Uiso 1 1 calc R . .
N11 N 0.7385(4) 0.09367(13) 0.2563(4) 0.0219(5) Uani 1 1 d . . .
Cl1 Cl 0.31710(12) 0.01646(4) 0.20682(12) 0.0298(3) Uani 1 1 d . . .
Cl2 Cl 0.54792(12) 0.23253(4) 0.56262(12) 0.0309(3) Uani 1 1 d . . .
Cl3 Cl 0.04599(11) 0.13233(4) 0.73157(12) 0.0276(3) Uani 1 1 d . . .
O1 O 0.2033(4) 0.03396(14) 0.0878(4) 0.0574(12) Uani 1 1 d . . .
O2 O 0.3344(3) -0.03012(12) 0.1847(3) 0.0355(8) Uani 1 1 d . . .
O3 O 0.4329(4) 0.04119(13) 0.2315(4) 0.0482(10) Uani 1 1 d . . .
O4 O 0.2994(4) 0.02039(14) 0.3243(4) 0.0447(10) Uani 1 1 d . . .
O5 O 0.6410(5) 0.20126(16) 0.5666(5) 0.0720(15) Uani 1 1 d . . .
O6 O 0.5864(4) 0.27758(13) 0.5513(4) 0.0452(10) Uani 1 1 d . . .
O7 O 0.5415(4) 0.23002(15) 0.6877(4) 0.0466(10) Uani 1 1 d . . .
O8 O 0.4171(4) 0.22386(14) 0.4475(4) 0.0492(10) Uani 1 1 d . . .
O10 O 0.1537(7) 0.1623(3) 0.8196(9) 0.038(2) Uani 0.50 1 d P . .
O10A O -0.0857(7) 0.1207(3) 0.6854(8) 0.0432(19) Uani 0.50 1 d P . .
O11 O 0.0495(9) 0.0950(2) 0.8260(7) 0.046(2) Uani 0.50 1 d P . .
O11A O -0.0756(6) 0.1547(3) 0.6848(7) 0.0310(16) Uani 0.50 1 d P . .
O12 O 0.0621(14) 0.1125(5) 0.6294(16) 0.027(3) Uani 0.50 1 d P . .
O9 O 0.0998(14) 0.1009(5) 0.6684(16) 0.028(3) Uani 0.50 1 d P . .
O9A O 0.1309(18) 0.1476(7) 0.8546(19) 0.026(5) Uiso 0.25 1 d P . .
O12A O 0.0235(16) 0.1751(5) 0.6346(18) 0.029(4) Uiso 0.25 1 d P . .
O9B O 0.0589(19) 0.1779(6) 0.685(2) 0.044(5) Uiso 0.25 1 d P . .
O12B O 0.1251(16) 0.1326(7) 0.8736(18) 0.035(5) Uiso 0.25 1 d P . .
N10 N 0.4081(4) 0.09475(12) 0.5619(4) 0.0219(5) Uani 1 1 d . . .
C25 C 0.5084(5) 0.09089(16) 0.5505(4) 0.0306(12) Uani 1 1 d . . .
C26 C 0.6290(5) 0.08492(19) 0.5361(5) 0.0353(12) Uani 1 1 d . . .
H26A H 0.6853 0.0616 0.5996 0.053 Uiso 1 1 calc R . .
H26B H 0.6779 0.1134 0.5569 0.053 Uiso 1 1 calc R . .
H26C H 0.6031 0.0759 0.4423 0.053 Uiso 1 1 calc R . .

loop_
_atom_site_aniso_label
_atom_site_aniso_U_11
_atom_site_aniso_U_22
_atom_site_aniso_U_33
_atom_site_aniso_U_23
_atom_site_aniso_U_13
_atom_site_aniso_U_12
Co1 0.0217(3) 0.0164(3) 0.0199(3) 0.0007(2) 0.0110(3) -0.0008(2)
Co2 0.0189(3) 0.0294(4) 0.0173(3) 0.0009(3) 0.0104(3) 0.0009(3)
N1 0.0200(18) 0.0191(19) 0.0174(19) 0.0042(15) 0.0115(16) 0.0032(15)
N2 0.0194(18) 0.0172(19) 0.0212(19) -0.0008(15) 0.0128(16) -0.0015(15)
N3 0.023(2) 0.025(2) 0.0188(19) 0.0007(16) 0.0075(16) -0.0044(16)
N4 0.032(2) 0.022(2) 0.026(2) 0.0025(17) 0.0209(18) 0.0017(17)
N5 0.0219(19) 0.020(2) 0.024(2) -0.0034(16) 0.0169(17) -0.0013(15)
N6 0.0192(19) 0.024(2) 0.022(2) -0.0064(16) 0.0125(16) -0.0028(16)
N7 0.022(2) 0.047(3) 0.020(2) -0.0045(19) 0.0111(17) -0.0004(19)
N8 0.020(2) 0.040(3) 0.024(2) 0.0114(19) 0.0144(17) 0.0054(18)
N9 0.0285(12) 0.0173(11) 0.0206(11) 0.0022(9) 0.0123(10) 0.0057(9)
C24 0.041(3) 0.030(3) 0.042(3) 0.000(2) 0.023(3) -0.002(2)
C1 0.029(3) 0.037(3) 0.022(2) 0.002(2) 0.008(2) 0.001(2)
C2 0.037(3) 0.032(3) 0.024(3) 0.009(2) 0.015(2) 0.008(2)
C3 0.039(3) 0.029(3) 0.029(3) 0.012(2) 0.020(2) 0.009(2)
C4 0.040(3) 0.074(4) 0.019(3) -0.002(3) 0.013(2) -0.002(3)
C5 0.028(3) 0.072(4) 0.025(3) 0.015(3) 0.010(2) 0.005(3)
C6 0.024(3) 0.056(4) 0.028(3) 0.019(3) 0.010(2) 0.008(2)
C7 0.039(3) 0.016(2) 0.036(3) 0.001(2) 0.028(2) 0.000(2)
C8 0.042(3) 0.022(3) 0.050(3) -0.010(2) 0.034(3) -0.006(2)
C9 0.031(3) 0.032(3) 0.044(3) -0.022(2) 0.023(3) -0.009(2)
C10 0.021(2) 0.053(4) 0.024(3) -0.019(2) 0.010(2) -0.005(2)
C11 0.027(3) 0.028(3) 0.034(3) 0.012(2) 0.019(2) 0.006(2)
C12 0.031(3) 0.017(2) 0.044(3) 0.003(2) 0.022(2) 0.001(2)
C13 0.033(3) 0.021(2) 0.033(3) -0.005(2) 0.019(2) -0.005(2)
C14 0.027(2) 0.025(3) 0.022(2) -0.0053(19) 0.012(2) -0.010(2)
C15 0.032(3) 0.018(2) 0.031(3) -0.006(2) 0.023(2) -0.0042(19)
C16 0.020(2) 0.035(3) 0.027(3) -0.013(2) 0.015(2) -0.003(2)
C17 0.023(2) 0.023(2) 0.030(3) 0.008(2) 0.018(2) 0.0021(19)
C18 0.024(2) 0.018(2) 0.024(2) -0.0011(18) 0.015(2) -0.0035(18)
C19 0.032(3) 0.020(2) 0.032(3) 0.005(2) 0.021(2) 0.006(2)
C21 0.028(3) 0.035(3) 0.034(3) 0.010(2) 0.019(2) 0.002(2)
C23 0.040(3) 0.028(3) 0.072(4) 0.005(3) 0.042(3) 0.002(2)
N11 0.0285(12) 0.0173(11) 0.0206(11) 0.0022(9) 0.0123(10) 0.0057(9)
Cl1 0.0336(6) 0.0305(7) 0.0262(6) -0.0061(5) 0.0153(5) 0.0020(5)
Cl2 0.0345(7) 0.0319(7) 0.0299(6) 0.0102(5) 0.0183(5) 0.0058(5)
Cl3 0.0232(6) 0.0229(6) 0.0386(7) -0.0103(5) 0.0164(5) -0.0013(5)
O1 0.063(3) 0.050(3) 0.036(2) -0.0027(19) 0.007(2) 0.025(2)
O2 0.034(2) 0.035(2) 0.036(2) -0.0090(16) 0.0153(17) 0.0013(16)
O3 0.059(3) 0.039(2) 0.060(3) -0.0060(19) 0.040(2) -0.0103(19)
O4 0.050(2) 0.056(3) 0.040(2) -0.0079(19) 0.031(2) 0.0024(19)
O5 0.086(3) 0.063(3) 0.098(4) 0.024(3) 0.069(3) 0.036(3)
O6 0.046(2) 0.040(2) 0.036(2) 0.0100(17) 0.0094(18) -0.0060(18)
O7 0.039(2) 0.072(3) 0.032(2) 0.017(2) 0.0205(18) 0.002(2)
O8 0.055(3) 0.058(3) 0.031(2) -0.0022(19) 0.0179(19) -0.014(2)
O10 0.032(4) 0.044(5) 0.051(5) -0.027(4) 0.029(4) -0.019(4)
O10A 0.030(4) 0.054(6) 0.054(5) -0.021(4) 0.027(4) -0.011(4)
O11 0.101(7) 0.018(4) 0.038(4) 0.015(3) 0.048(5) 0.020(4)
O11A 0.023(4) 0.039(4) 0.031(4) 0.003(3) 0.013(3) 0.009(3)
O12 0.027(8) 0.027(8) 0.032(7) -0.007(5) 0.019(6) -0.004(5)
O9 0.030(8) 0.021(7) 0.046(9) -0.013(5) 0.030(7) 0.000(4)
N10 0.0285(12) 0.0173(11) 0.0206(11) 0.0022(9) 0.0123(10) 0.0057(9)
C25 0.045(3) 0.021(2) 0.014(2) 0.0029(19) 0.005(2) -0.001(2)
C26 0.028(3) 0.049(3) 0.036(3) 0.005(2) 0.021(2) 0.008(2)

loop_
_atom_type_symbol
_atom_type_description
_atom_type_scat_dispersion_real
_atom_type_scat_dispersion_imag
_atom_type_scat_source
C C 0.0033 0.0016 'International Tables Vol C Tables 4.2.6.8 and 6.1.1.4'
H H 0.0000 0.0000 'International Tables Vol C Tables 4.2.6.8 and 6.1.1.4'
N N 0.0061 0.0033 'International Tables Vol C Tables 4.2.6.8 and 6.1.1.4'
O O 0.0106 0.0060 'International Tables Vol C Tables 4.2.6.8 and 6.1.1.4'
Cl Cl 0.1484 0.1585 'International Tables Vol C Tables 4.2.6.8 and 6.1.1.4'
Co Co 0.3494 0.9721 'International Tables Vol C Tables 4.2.6.8 and 6.1.1.4'

loop_
_geom_angle_atom_site_label_1
_geom_angle_atom_site_label_2
_geom_angle_atom_site_label_3
_geom_angle
_geom_angle_site_symmetry_1
_geom_angle_site_symmetry_3
_geom_angle_publ_flag
N3 Co1 N10 91.51(16) . . ?
N3 Co1 N4 92.33(16) . . ?
N10 Co1 N4 94.92(15) . . ?
N3 Co1 N2 83.33(15) . . ?
N10 Co1 N2 96.21(15) . . ?
N4 Co1 N2 168.15(15) . . ?
N3 Co1 N5 174.57(15) . . ?
N10 Co1 N5 92.37(15) . . ?
N4 Co1 N5 83.55(16) . . ?
N2 Co1 N5 100.02(15) . . ?
N3 Co1 O9 90.8(4) . . ?
N10 Co1 O9 173.7(4) . . ?
N4 Co1 O9 79.1(3) . . ?
N2 Co1 O9 89.9(3) . . ?
N5 Co1 O9 85.0(4) . . ?
N7 Co2 N8 91.57(18) . . ?
N7 Co2 N1 168.18(16) . . ?
N8 Co2 N1 82.63(16) . . ?
N7 Co2 N6 82.19(17) . . ?
N8 Co2 N6 157.96(15) . . ?
N1 Co2 N6 99.37(15) . . ?
N7 Co2 N9 96.23(16) . . ?
N8 Co2 N9 102.54(15) . . ?
N1 Co2 N9 95.09(15) . . ?
N6 Co2 N9 99.16(14) . . ?
N2 N1 C17 117.1(4) . . ?
N2 N1 Co2 129.2(3) . . ?
C17 N1 Co2 113.1(3) . . ?
C18 N2 N1 119.8(4) . . ?
C18 N2 Co1 111.4(3) . . ?
N1 N2 Co1 128.3(3) . . ?
C14 N3 C1 120.2(4) . . ?
C14 N3 Co1 114.2(3) . . ?
C1 N3 Co1 125.6(3) . . ?
C7 N4 C3 118.3(4) . . ?
C7 N4 Co1 112.8(3) . . ?
C3 N4 Co1 128.9(3) . . ?
C15 N5 N6 119.5(4) . . ?
C15 N5 Co1 112.0(3) . . ?
N6 N5 Co1 128.4(3) . . ?
N5 N6 C16 117.4(4) . . ?
N5 N6 Co2 129.9(3) . . ?
C16 N6 Co2 112.6(3) . . ?
C10 N7 C4 117.8(4) . . ?
C10 N7 Co2 116.5(3) . . ?
C4 N7 Co2 125.6(4) . . ?
C11 N8 C6 115.2(4) . . ?
C11 N8 Co2 114.7(3) . . ?
C6 N8 Co2 129.8(4) . . ?
C19 N9 Co2 175.9(4) . . ?
N3 C1 C2 110.3(4) . . ?
C3 C2 C1 111.9(4) . . ?
N4 C3 C2 112.6(4) . . ?
N7 C4 C5 110.7(4) . . ?
C6 C5 C4 111.5(5) . . ?
N8 C6 C5 113.0(4) . . ?
N4 C7 C15 118.3(4) . . ?
C9 C8 C15 116.9(5) . . ?
C16 C9 C8 118.1(4) . . ?
N7 C10 C16 115.9(4) . . ?
N8 C11 C17 116.8(4) . . ?
C13 C12 C17 118.3(4) . . ?
C12 C13 C18 116.9(4) . . ?
N3 C14 C18 116.6(4) . . ?
N5 C15 C8 124.1(4) . . ?
N5 C15 C7 113.2(4) . . ?
C8 C15 C7 122.7(4) . . ?
C9 C16 N6 124.0(4) . . ?
C9 C16 C10 123.3(4) . . ?
N6 C16 C10 112.7(4) . . ?
N1 C17 C12 123.6(4) . . ?
N1 C17 C11 112.1(4) . . ?
C12 C17 C11 124.3(4) . . ?
N2 C18 C13 124.3(4) . . ?
N2 C18 C14 114.0(4) . . ?
C13 C18 C14 121.7(4) . . ?
N9 C19 C23 178.8(6) . . ?
N11 C21 C24 178.4(6) . . ?
O4 Cl1 O3 108.5(2) . . ?
O4 Cl1 O2 109.3(2) . . ?
O3 Cl1 O2 109.5(2) . . ?
O4 Cl1 O1 110.3(2) . . ?
O3 Cl1 O1 110.0(3) . . ?
O2 Cl1 O1 109.2(2) . . ?
O5 Cl2 O6 110.8(3) . . ?
O5 Cl2 O7 109.5(3) . . ?
O6 Cl2 O7 107.3(2) . . ?
O5 Cl2 O8 111.2(3) . . ?
O6 Cl2 O8 108.7(2) . . ?
O7 Cl2 O8 109.3(2) . . ?
O9A Cl3 O12 132.8(10) . . ?
O9A Cl3 O10A 126.6(9) . . ?
O12 Cl3 O10A 98.6(8) . . ?
O9A Cl3 O12B 21.4(10) . . ?
O12 Cl3 O12B 132.0(8) . . ?
O10A Cl3 O12B 114.8(8) . . ?
O9A Cl3 O11A 109.2(9) . . ?
O12 Cl3 O11A 113.9(6) . . ?
O10A Cl3 O11A 42.5(4) . . ?
O12B Cl3 O11A 114.0(7) . . ?
O9A Cl3 O10 29.4(9) . . ?
O12 Cl3 O10 114.1(8) . . ?
O10A Cl3 O10 145.5(4) . . ?
O12B Cl3 O10 49.8(8) . . ?
O11A Cl3 O10 109.6(5) . . ?
O9A Cl3 O9 116.2(10) . . ?
O12 Cl3 O9 22.3(6) . . ?
O10A Cl3 O9 107.7(7) . . ?
O12B Cl3 O9 110.6(9) . . ?
O11A Cl3 O9 134.2(6) . . ?
O10 Cl3 O9 106.8(7) . . ?
O9A Cl3 O9B 84.6(12) . . ?
O12 Cl3 O9B 91.1(10) . . ?
O10A Cl3 O9B 111.9(8) . . ?
O12B Cl3 O9B 106.0(11) . . ?
O11A Cl3 O9B 72.0(8) . . ?
O10 Cl3 O9B 58.9(8) . . ?
O9 Cl3 O9B 105.6(9) . . ?
O9A Cl3 O11 76.7(11) . . ?
O12 Cl3 O11 107.3(6) . . ?
O10A Cl3 O11 74.6(5) . . ?
O12B Cl3 O11 55.3(8) . . ?
O11A Cl3 O11 106.8(4) . . ?
O10 Cl3 O11 104.5(5) . . ?
O9 Cl3 O11 89.8(6) . . ?
O9B Cl3 O11 159.7(8) . . ?
O9A Cl3 O12A 103.1(12) . . ?
O12 Cl3 O12A 79.7(8) . . ?
O10A Cl3 O12A 98.9(7) . . ?
O12B Cl3 O12A 124.4(10) . . ?
O11A Cl3 O12A 64.5(6) . . ?
O10 Cl3 O12A 77.2(7) . . ?
O9 Cl3 O12A 98.3(8) . . ?
O9B Cl3 O12A 18.6(8) . . ?
O11 Cl3 O12A 170.9(6) . . ?
O9A O10 O12B 10(2) . . ?
O9A O10 O9B 118(2) . . ?
O12B O10 O9B 120.4(12) . . ?
O9A O10 Cl3 64.9(16) . . ?
O12B O10 Cl3 62.5(8) . . ?
O9B O10 Cl3 61.6(8) . . ?
O11A O10A Cl3 69.4(6) . . ?
O11A O10A O11 112.4(7) . . ?
Cl3 O10A O11 56.0(4) . . ?
O12B O11 Cl3 57.9(8) . . ?
O12B O11 O10A 96.8(9) . . ?
Cl3 O11 O10A 49.5(3) . . ?
O12B O11 O9A 11.2(10) . . ?
Cl3 O11 O9A 46.7(6) . . ?
O10A O11 O9A 86.7(7) . . ?
O10A O11A Cl3 68.0(6) . . ?
O10A O11A O12A 118.5(9) . . ?
Cl3 O11A O12A 63.8(6) . . ?
O10A O11A O9B 120.8(9) . . ?
Cl3 O11A O9B 56.2(7) . . ?
O12A O11A O9B 17.6(8) . . ?
O9 O12 Cl3 89(4) . . ?
O12 O9 Cl3 69(3) . . ?
O12 O9 Co1 102(4) . . ?
Cl3 O9 Co1 137.1(10) . . ?
O12B O9A O10 156(5) . . ?
O12B O9A Cl3 87(4) . . ?
O10 O9A Cl3 85.7(19) . . ?
O12B O9A O11 31(3) . . ?
O10 O9A O11 138(2) . . ?
Cl3 O9A O11 56.6(8) . . ?
O9B O12A Cl3 67(3) . . ?
O9B O12A O11A 90(3) . . ?
Cl3 O12A O11A 51.6(5) . . ?
O12A O9B O10 152(4) . . ?
O12A O9B Cl3 94(3) . . ?
O10 O9B Cl3 59.6(8) . . ?
O12A O9B O11A 72(3) . . ?
O10 O9B O11A 95.6(11) . . ?
Cl3 O9B O11A 51.8(6) . . ?
O9A O12B O10 14(3) . . ?
O9A O12B O11 138(4) . . ?
O10 O12B O11 133.4(14) . . ?
O9A O12B Cl3 71(3) . . ?
O10 O12B Cl3 67.7(9) . . ?
O11 O12B Cl3 66.9(8) . . ?
C25 N10 Co1 171.5(3) . . ?
N10 C25 C26 178.5(5) . . ?

loop_
_geom_bond_atom_site_label_1
_geom_bond_atom_site_label_2
_geom_bond_distance
_geom_bond_site_symmetry_2
_geom_bond_publ_flag
Co1 N3 1.924(4) . ?
Co1 N10 1.926(4) . ?
Co1 N4 1.941(4) . ?
Co1 N2 1.957(4) . ?
Co1 N5 1.958(4) . ?
Co1 O9 2.352(17) . ?
Co2 N7 1.905(4) . ?
Co2 N8 1.910(4) . ?
Co2 N1 1.927(4) . ?
Co2 N6 1.940(4) . ?
Co2 N9 1.968(4) . ?
N1 N2 1.360(5) . ?
N1 C17 1.389(6) . ?
N2 C18 1.350(5) . ?
N3 C14 1.274(6) . ?
N3 C1 1.472(6) . ?
N4 C7 1.272(6) . ?
N4 C3 1.486(6) . ?
N5 C15 1.353(6) . ?
N5 N6 1.355(5) . ?
N6 C16 1.388(6) . ?
N7 C10 1.279(7) . ?
N7 C4 1.477(6) . ?
N8 C11 1.303(6) . ?
N8 C6 1.495(6) . ?
N9 C19 1.145(6) . ?
C24 C21 1.469(7) . ?
C1 C2 1.506(7) . ?
C2 C3 1.497(7) . ?
C4 C5 1.508(8) . ?
C5 C6 1.499(8) . ?
C7 C15 1.457(7) . ?
C8 C9 1.379(7) . ?
C8 C15 1.399(7) . ?
C9 C16 1.380(7) . ?
C10 C16 1.429(7) . ?
C11 C17 1.420(7) . ?
C12 C13 1.376(7) . ?
C12 C17 1.391(7) . ?
C13 C18 1.391(6) . ?
C14 C18 1.458(6) . ?
C19 C23 1.431(7) . ?
C21 N11 1.131(6) . ?
Cl1 O4 1.430(4) . ?
Cl1 O3 1.431(4) . ?
Cl1 O2 1.437(4) . ?
Cl1 O1 1.442(4) . ?
Cl2 O5 1.406(4) . ?
Cl2 O6 1.435(4) . ?
Cl2 O7 1.439(4) . ?
Cl2 O8 1.458(4) . ?
Cl3 O9A 1.325(18) . ?
Cl3 O12 1.376(18) . ?
Cl3 O10A 1.393(7) . ?
Cl3 O12B 1.398(17) . ?
Cl3 O11A 1.406(7) . ?
Cl3 O10 1.458(7) . ?
Cl3 O9 1.478(15) . ?
Cl3 O9B 1.488(18) . ?
Cl3 O11 1.518(7) . ?
Cl3 O12A 1.609(16) . ?
O10 O9A 0.718(19) . ?
O10 O12B 1.20(2) . ?
O10 O9B 1.45(2) . ?
O10A O11A 1.015(10) . ?
O10A O11 1.766(11) . ?
O11 O12B 1.357(19) . ?
O11 O9A 1.77(2) . ?
O11A O12A 1.618(16) . ?
O11A O9B 1.702(19) . ?
O12 O9 0.561(14) . ?
O9A O12B 0.51(2) . ?
O12A O9B 0.51(2) . ?
N10 C25 1.232(6) . ?
C25 C26 1.488(7) . ?
